data_2010518
loop_
_publ_author_name
'Dickman, Michael H.'

_publ_section_title
;Bis(1,2-diaminobenzene-<i>N</i>)bis(1,1,1,5,5,5-hexafluoropentane-2,4-dionato-<i>O</i>,<i>O</i>')iron(II),
 -cobalt(II) and -nickel(II) at low temperature
;
_journal_issue 1
_journal_name_full 'Acta Crystallographica Section C'
_journal_page_first 58
_journal_page_last 60
_journal_paper_doi 10.1107/S0108270199013487
_journal_volume 56
_journal_year 2000
_chemical_formula_iupac '[Co (C5 H F6 O2)2 (C6 H8 N2)2]'
_chemical_formula_sum 'C22 H18 Co F12 N4 O4'
_chemical_formula_weight 689.33
_chemical_name_systematic
;
 trans-bis(1,2-Diaminobenzene-N)bis(1,1,1,5,5,5-
  hexafluoropentane-2,4-dionato-O,O')cobalt(II)
;
_space_group_IT_number 14
_symmetry_cell_setting monoclinic
_symmetry_space_group_name_Hall '-P 2yn'
_symmetry_space_group_name_H-M 'P 1 21/n 1'
_audit_creation_method SHELXL-97
_cell_angle_alpha 90.00
_cell_angle_beta 99.2880(10)
_cell_angle_gamma 90.00
_cell_formula_units_Z 2
_cell_length_a 7.769
_cell_length_b 10.90130(10)
_cell_length_c 15.44310(10)
_cell_measurement_reflns_used 6146
_cell_measurement_temperature 158(2)
_cell_measurement_theta_max 28.56
_cell_measurement_theta_min 2.30
_cell_volume 1290.763(15)
_computing_cell_refinement SMART
_computing_data_collection 'SMART (Bruker, 1998)'
_computing_data_reduction SMART
_computing_molecular_graphics 'SHELXTL (Sheldrick, 1997b)'
_computing_publication_material SHELXTL
_computing_structure_refinement 'SHELXL97 (Sheldrick, 1997a)'
_computing_structure_solution 'SHELXS97 (Sheldrick, 1990)'
_diffrn_ambient_temperature 158(2)
_diffrn_measured_fraction_theta_full .957
_diffrn_measured_fraction_theta_max .957
_diffrn_measurement_device_type 'Bruker SMART area-detector'
_diffrn_measurement_method \w
_diffrn_radiation_monochromator graphite
_diffrn_radiation_source 'normal-focus sealed tube'
_diffrn_radiation_type MoK\a
_diffrn_radiation_wavelength .71073
_diffrn_reflns_av_R_equivalents .037
_diffrn_reflns_av_sigmaI/netI .0320
_diffrn_reflns_limit_h_max 12
_diffrn_reflns_limit_h_min -12
_diffrn_reflns_limit_k_max 17
_diffrn_reflns_limit_k_min -17
_diffrn_reflns_limit_l_max 25
_diffrn_reflns_limit_l_min -25
_diffrn_reflns_number 20859
_diffrn_reflns_theta_full 35.52
_diffrn_reflns_theta_max 35.52
_diffrn_reflns_theta_min 2.30
_diffrn_standards_decay_% 0
_exptl_absorpt_coefficient_mu .790
_exptl_absorpt_correction_type none
_exptl_crystal_colour orange
_exptl_crystal_density_diffrn 1.774
_exptl_crystal_density_method 'not measured'
_exptl_crystal_description block
_exptl_crystal_F_000 690
_exptl_crystal_size_max .36
_exptl_crystal_size_mid .32
_exptl_crystal_size_min .30
_refine_diff_density_max 1.31
_refine_diff_density_min -1.00
_refine_ls_extinction_coef .018(2)
_refine_ls_extinction_method SHELXL97
_refine_ls_goodness_of_fit_ref 1.005
_refine_ls_hydrogen_treatment refall
_refine_ls_matrix_type full
_refine_ls_number_parameters 233
_refine_ls_number_reflns 5646
_refine_ls_number_restraints 0
_refine_ls_restrained_S_all 1.005
_refine_ls_R_factor_all .063
_refine_ls_R_factor_gt .045
_refine_ls_shift/su_max <0.001
_refine_ls_shift/su_mean .000
_refine_ls_structure_factor_coef Fsqd
_refine_ls_weighting_details 'calc w = 1/[\s^2^(Fo^2^)+(0.0766P)^2^+0.7210P] where P = (Fo^2^+2Fc^2^)/3'
_refine_ls_weighting_scheme calc
_refine_ls_wR_factor_ref .137
_reflns_number_gt 4392
_reflns_number_total 5646
_reflns_threshold_expression I>2\s(I)
_cod_data_source_file da1091.cif
_cod_data_source_block (II)
_cod_depositor_comments
;
The following automatic conversions were performed:
'_symmetry_cell_setting' value 'Monoclinic' changed to 'monoclinic'
according to '/home/saulius/struct/CIF-dictionaries/cif_core.dic'
dictionary named 'cif_core.dic' version 2.4.1 from 2010-06-29.

Automatic conversion script
Id: cif_fix_enum 1527 2010-12-29 10:47:43Z saulius 

The following automatic conversions were performed:

'_symmetry_cell_setting' value 'Monoclinic' changed to 'monoclinic'
according to /home/saulius/struct/CIF-dictionaries/cif_core.dic
dictionary named 'cif_core.dic' version 2.4.1 from 2010-06-29.

Automatic conversion script
Id: cif_fix_values 1715 2011-07-08 13:25:40Z adriana 
;
_cod_original_cell_volume 1290.729(14)
_cod_original_sg_symbol_H-M 'P 21/n'
_cod_database_code 2010518

loop_
_symmetry_equiv_pos_as_xyz
'x, y, z'
'-x+1/2, y+1/2, -z+1/2'
'-x, -y, -z'
'x-1/2, -y-1/2, z-1/2'

loop_
_atom_site_label
_atom_site_fract_x
_atom_site_fract_y
_atom_site_fract_z
_atom_site_U_iso_or_equiv
_atom_site_adp_type
_atom_site_calc_flag
_atom_site_refinement_flags
_atom_site_occupancy
_atom_site_disorder_assembly
_atom_site_disorder_group
_atom_site_type_symbol
Co1 .0000 .0000 .0000 .02045(9) Uani d S 1 . . Co
N1 .24687(18) -.10591(12) .00839(8) .0235(2) Uani d . 1 . . N
N2 .3919(2) .02983(14) -.11746(10) .0273(3) Uani d . 1 . . N
O1 .06855(15) .03671(11) .13165(7) .0246(2) Uani d . 1 . . O
O2 .11780(15) .16042(10) -.02596(7) .0246(2) Uani d . 1 . . O
C1 .29016(19) -.16622(14) -.06841(10) .0229(2) Uani d . 1 . . C
C2 .35467(18) -.09614(14) -.13248(10) .0232(3) Uani d . 1 . . C
C3 .3904(2) -.15446(17) -.20797(11) .0295(3) Uani d . 1 . . C
C4 .3648(2) -.27943(19) -.22007(13) .0353(4) Uani d . 1 . . C
C5 .3010(3) -.34841(18) -.15684(14) .0363(4) Uani d . 1 . . C
C6 .2639(2) -.29133(15) -.08122(12) .0298(3) Uani d . 1 . . C
C7 .1589(3) .13677(18) .26464(10) .0336(4) Uani d . 1 . . C
C8 .13342(19) .13476(14) .16381(9) .0225(2) Uani d . 1 . . C
C9 .1860(2) .23802(14) .12037(9) .0241(3) Uani d . 1 . . C
C10 .17404(18) .24175(13) .02972(9) .0212(2) Uani d . 1 . . C
C11 .2337(2) .35766(15) -.01287(10) .0275(3) Uani d . 1 . . C
F1 .2731(2) .04849(18) .29697(9) .0579(4) Uani d . 1 . . F
F2 .01359(17) .11011(18) .29343(8) .0598(4) Uani d . 1 . . F
F3 .2281(3) .23951(16) .29963(9) .0778(6) Uani d . 1 . . F
F4 .30780(18) .44105(11) .04408(8) .0413(3) Uani d . 1 . . F
F5 .09702(18) .41110(11) -.06245(9) .0457(3) Uani d . 1 . . F
F6 .34814(19) .33034(12) -.06560(9) .0448(3) Uani d . 1 . . F
H1N1 .337(3) -.066(2) .0323(17) .036(6) Uiso d . 1 . . H
H2N1 .229(3) -.169(2) .0470(16) .033(6) Uiso d . 1 . . H
H1N2 .398(3) .069(2) -.1689(18) .041(7) Uiso d . 1 . . H
H2N2 .318(3) .068(2) -.0894(17) .035(6) Uiso d . 1 . . H
H3 .430(3) -.106(2) -.2508(16) .034(6) Uiso d . 1 . . H
H4 .395(3) -.319(2) -.2680(18) .041(7) Uiso d . 1 . . H
H5 .280(4) -.435(3) -.167(2) .063(9) Uiso d . 1 . . H
H6 .229(4) -.339(3) -.0346(19) .045(7) Uiso d . 1 . . H
H9 .236(3) .307(2) .1561(16) .036(6) Uiso d . 1 . . H

loop_
_atom_site_aniso_label
_atom_site_aniso_U_11
_atom_site_aniso_U_22
_atom_site_aniso_U_33
_atom_site_aniso_U_12
_atom_site_aniso_U_13
_atom_site_aniso_U_23
Co1 .02629(14) .01974(13) .01608(12) -.00334(9) .00571(9) -.00083(8)
N1 .0265(6) .0243(6) .0198(5) -.0013(4) .0043(4) .0021(4)
N2 .0307(6) .0272(6) .0248(6) -.0033(5) .0068(5) .0028(5)
O1 .0323(5) .0244(5) .0178(4) -.0025(4) .0057(4) .0006(4)
O2 .0325(5) .0233(5) .0189(4) -.0061(4) .0071(4) -.0016(4)
C1 .0214(6) .0248(6) .0222(6) .0011(5) .0028(5) .0004(5)
C2 .0208(6) .0280(6) .0206(6) -.0002(5) .0031(4) .0004(5)
C3 .0244(6) .0400(9) .0244(7) .0014(6) .0051(5) -.0032(6)
C4 .0308(8) .0416(9) .0335(8) .0026(7) .0055(6) -.0124(7)
C5 .0355(8) .0288(8) .0441(10) .0005(6) .0051(7) -.0105(7)
C6 .0289(7) .0246(7) .0359(8) .0008(5) .0054(6) .0002(6)
C7 .0415(9) .0418(9) .0173(6) -.0121(7) .0043(6) -.0010(6)
C8 .0246(6) .0279(6) .0150(5) .0000(5) .0033(4) -.0002(4)
C9 .0289(6) .0241(6) .0190(6) -.0033(5) .0031(5) -.0014(5)
C10 .0234(6) .0211(6) .0196(5) -.0018(4) .0050(4) -.0001(4)
C11 .0362(8) .0233(6) .0235(6) -.0057(5) .0062(6) .0001(5)
F1 .0486(7) .0923(12) .0307(6) .0061(8) .0002(5) .0242(7)
F2 .0399(6) .1173(14) .0261(5) -.0084(8) .0168(5) -.0055(7)
F3 .1465(18) .0624(10) .0236(6) -.0450(11) .0106(8) -.0130(6)
F4 .0638(8) .0290(5) .0301(5) -.0193(5) .0044(5) -.0031(4)
F5 .0528(7) .0343(6) .0456(7) -.0020(5) -.0052(6) .0163(5)
F6 .0586(7) .0393(6) .0443(6) -.0122(5) .0318(6) -.0005(5)

loop_
_atom_type_symbol
_atom_type_description
_atom_type_scat_dispersion_real
_atom_type_scat_dispersion_imag
_atom_type_scat_source
C C .0033 .0016 'International Tables Vol C Tables 4.2.6.8 and 6.1.1.4'
H H .0000 .0000 'International Tables Vol C Tables 4.2.6.8 and 6.1.1.4'
N N .0061 .0033 'International Tables Vol C Tables 4.2.6.8 and 6.1.1.4'
O O .0106 .0060 'International Tables Vol C Tables 4.2.6.8 and 6.1.1.4'
F F .0171 .0103 'International Tables Vol C Tables 4.2.6.8 and 6.1.1.4'
Co Co .3494 .9721 'International Tables Vol C Tables 4.2.6.8 and 6.1.1.4'

loop_
_geom_angle_atom_site_label_1
_geom_angle_atom_site_label_2
_geom_angle_atom_site_label_3
_geom_angle_site_symmetry_1
_geom_angle_site_symmetry_3
_geom_angle
_geom_angle_publ_flag
O2 Co1 O2 . 3 180.0 no
O2 Co1 O1 . . 88.55(4) yes
O2 Co1 O1 3 . 91.45(4) yes
O2 Co1 O1 . 3 91.45(4) no
O2 Co1 O1 3 3 88.55(4) no
O1 Co1 O1 . 3 180.0 no
O2 Co1 N1 . 3 87.34(5) no
O2 Co1 N1 3 3 92.66(5) no
O1 Co1 N1 . 3 92.28(5) no
O1 Co1 N1 3 3 87.72(5) no
O2 Co1 N1 . . 92.66(5) yes
O2 Co1 N1 3 . 87.34(5) yes
O1 Co1 N1 . . 87.72(5) yes
O1 Co1 N1 3 . 92.28(5) yes
N1 Co1 N1 3 . 180.0 no
C1 N1 Co1 . . 120.13(9) yes
C1 N1 H1N1 . . 107.6(17) no
Co1 N1 H1N1 . . 113.6(17) no
C1 N1 H2N1 . . 105.6(15) no
Co1 N1 H2N1 . . 101.5(15) no
H1N1 N1 H2N1 . . 107(2) no
C2 N2 H1N2 . . 110.4(17) no
C2 N2 H2N2 . . 113.8(16) no
H1N2 N2 H2N2 . . 110(2) no
C8 O1 Co1 . . 125.64(9) no
C10 O2 Co1 . . 125.73(9) no
C6 C1 C2 . . 119.66(14) no
C6 C1 N1 . . 121.09(14) no
C2 C1 N1 . . 119.22(13) no
C3 C2 C1 . . 118.85(15) no
C3 C2 N2 . . 121.10(14) no
C1 C2 N2 . . 119.95(14) no
C4 C3 C2 . . 121.16(17) no
C4 C3 H3 . . 120.9(15) no
C2 C3 H3 . . 117.9(15) no
C3 C4 C5 . . 119.91(16) no
C3 C4 H4 . . 121.3(17) no
C5 C4 H4 . . 118.7(17) no
C4 C5 C6 . . 119.60(17) no
C4 C5 H5 . . 118.9(19) no
C6 C5 H5 . . 121.4(19) no
C1 C6 C5 . . 120.82(17) no
C1 C6 H6 . . 118.7(17) no
C5 C6 H6 . . 120.3(17) no
F2 C7 F3 . . 111.41(18) no
F2 C7 F1 . . 105.48(16) no
F3 C7 F1 . . 104.73(18) no
F2 C7 C8 . . 111.28(14) no
F3 C7 C8 . . 113.84(15) no
F1 C7 C8 . . 109.53(15) no
O1 C8 C9 . . 128.70(13) no
O1 C8 C7 . . 113.09(13) no
C9 C8 C7 . . 118.19(13) no
C10 C9 C8 . . 121.86(14) no
C10 C9 H9 . . 120.3(15) no
C8 C9 H9 . . 117.8(15) no
O2 C10 C9 . . 128.71(14) no
O2 C10 C11 . . 112.48(12) no
C9 C10 C11 . . 118.81(13) no
F4 C11 F6 . . 107.24(14) no
F4 C11 F5 . . 107.44(14) no
F6 C11 F5 . . 107.08(14) no
F4 C11 C10 . . 114.14(13) no
F6 C11 C10 . . 110.87(13) no
F5 C11 C10 . . 109.77(13) no

loop_
_geom_bond_atom_site_label_1
_geom_bond_atom_site_label_2
_geom_bond_site_symmetry_2
_geom_bond_distance
_geom_bond_publ_flag
Co1 O2 . 2.0433(11) yes
Co1 O2 3 2.0433(11) no
Co1 O1 . 2.0562(11) yes
Co1 O1 3 2.0562(11) no
Co1 N1 3 2.2243(13) no
Co1 N1 . 2.2243(13) yes
N1 C1 . 1.4426(19) yes
N1 H1N1 . .86(3) no
N1 H2N1 . .94(3) no
N2 C2 . 1.415(2) yes
N2 H1N2 . .91(3) no
N2 H2N2 . .88(3) no
O1 C8 . 1.2500(19) no
O2 C10 . 1.2630(17) no
C1 C6 . 1.388(2) yes
C1 C2 . 1.405(2) yes
C2 C3 . 1.395(2) yes
C3 C4 . 1.385(3) yes
C3 H3 . .93(2) no
C4 C5 . 1.386(3) yes
C4 H4 . .92(3) no
C5 C6 . 1.394(3) yes
C5 H5 . .96(3) no
C6 H6 . .96(3) no
C7 F2 . 1.311(2) no
C7 F3 . 1.320(2) no
C7 F1 . 1.349(3) no
C7 C8 . 1.538(2) no
C8 C9 . 1.404(2) no
C9 C10 . 1.389(2) no
C9 H9 . .97(2) no
C10 C11 . 1.530(2) no
C11 F4 . 1.3297(19) no
C11 F6 . 1.333(2) no
C11 F5 . 1.338(2) no

loop_
_geom_hbond_atom_site_label_D
_geom_hbond_atom_site_label_H
_geom_hbond_atom_site_label_A
_geom_hbond_site_symmetry_A
_geom_hbond_distance_DH
_geom_hbond_distance_HA
_geom_hbond_distance_DA
_geom_hbond_angle_DHA
_geom_hbond_publ_flag
N1 H1N1 N2 3_655 .86(3) 2.33(3) 3.142(2) 159(2) yes
N1 H2N1 F3 2_545 .94(3) 2.54(3) 3.388(2) 151(2) yes
N2 H2N2 O2 . .88(3) 2.21(3) 3.087(2) 176(2) yes
